data_9011306
loop_
_publ_author_name
'Weakley, T. J. R.'
'Ylvisaker, E. R.'
'Yager, R. J.'
'Stephens, J. E.'
'Wiegel, R. D.'
'Mengis, M.'
'Bauer, M. R.'
'Wu, P.'
'Photinos, P.'
'Abrahams, S. C.'

_publ_section_title
;
 Phase transitions in K~2~Cr~2~O~7~ and structural redeterminations of phase II
;
_journal_coden_ASTM ASBSDK
_journal_issue 6
_journal_name_full
;
 Acta Crystallographica, Section B: Structural Science
;
_journal_page_first 705
_journal_page_last 715
_journal_paper_doi 10.1107/s010876810402333x
_journal_volume 60
_journal_year 2004
_chemical_formula_moiety 'K2 Cr2 O7 '
_chemical_formula_sum 'Cr2 K2 O7'
_chemical_formula_weight 294.18
_chemical_melting_point 659
_chemical_name_mineral Lopezite
_space_group_IT_number 2
_symmetry_cell_setting triclinic
_symmetry_space_group_name_Hall '-P 1'
_symmetry_space_group_name_H-M 'P -1'
_cell_angle_alpha 96.205
_cell_angle_beta 98.033
_cell_angle_gamma 90.914
_cell_formula_units_Z 4
_cell_length_a 7.3807
_cell_length_b 7.4593
_cell_length_c 13.3910
_cell_measurement_reflns_used 25
_cell_measurement_temperature 296
_cell_measurement_theta_max 15.0
_cell_measurement_theta_min 14.0
_cell_volume 725.368
_computing_cell_refinement 'CAD4/PC (Enraf-Nonius, 1993)'
_computing_data_collection 'CAD4/PC (Enraf-Nonius, 1993)'
_computing_data_reduction 'TEXSAN (Molecular Structure Corp., 1997)'
_computing_publication_material 'TEXSAN (Molecular Structure Corp., 1997)'
_computing_structure_refinement 'TEXSAN (Molecular Structure Corp., 1997)'
_computing_structure_solution 'TEXSAN (Molecular Structure Corp., 1997)'
_diffrn_ambient_temperature 296
_diffrn_measured_fraction_theta_full 0.985
_diffrn_measured_fraction_theta_max 0.985
_diffrn_measurement_device_type 'Nonius CAD-4 serial diffractometer'
_diffrn_measurement_method \w-2\q
_diffrn_radiation_monochromator graphite
_diffrn_radiation_source 'sealed X-ray tube'
_diffrn_radiation_type 'Mo K\a'
_diffrn_radiation_wavelength 0.71073
_diffrn_reflns_av_R_equivalents 0.0114
_diffrn_reflns_av_sigmaI/netI 0.030
_diffrn_reflns_limit_h_max 10
_diffrn_reflns_limit_h_min 0
_diffrn_reflns_limit_k_max 10
_diffrn_reflns_limit_k_min -10
_diffrn_reflns_limit_l_max 18
_diffrn_reflns_limit_l_min -18
_diffrn_reflns_number 4533
_diffrn_reflns_reduction_process 'Lp corrections applied'
_diffrn_reflns_theta_full 30.0
_diffrn_reflns_theta_max 30.0
_diffrn_reflns_theta_min 1.5
_diffrn_standards_decay_% 0.00
_diffrn_standards_interval_count 300
_diffrn_standards_number 3
_exptl_absorpt_coefficient_mu 4.132
_exptl_absorpt_correction_T_max 0.560
_exptl_absorpt_correction_T_min 0.382
_exptl_absorpt_correction_type refdelf
_exptl_absorpt_process_details 'DIFABS (Walker & Stuart, 1983)'
_exptl_crystal_colour intense-orange
_exptl_crystal_density_diffrn 2.694
_exptl_crystal_density_meas 2.676
_exptl_crystal_description block
_exptl_crystal_F_000 568
_exptl_crystal_size_max 0.27
_exptl_crystal_size_mid 0.20
_exptl_crystal_size_min 0.14
_refine_diff_density_max 0.49
_refine_diff_density_min -0.40
_refine_ls_abs_structure_details 'not applicable'
_refine_ls_extinction_coef '1.27 x 10^-6^'
_refine_ls_extinction_expression 'equ(3) Acta Cryst.(1968) A24, p213.'
_refine_ls_extinction_method 'Zachariasen (1967)'
_refine_ls_goodness_of_fit_all 1.58
_refine_ls_goodness_of_fit_ref 1.74
_refine_ls_matrix_type full
_refine_ls_number_constraints 0
_refine_ls_number_parameters 200
_refine_ls_number_reflns 4227
_refine_ls_number_restraints 0
_refine_ls_R_factor_all 0.036
_refine_ls_R_factor_gt 0.025
_refine_ls_shift/su_max 0.020
_refine_ls_shift/su_mean 0.0014
_refine_ls_structure_factor_coef Fsqd
_refine_ls_weighting_details 'w = 4F~o~^2^/[\s^2^(I) + (0.025I)^2^]'
_refine_ls_weighting_scheme calc
_refine_ls_wR_factor_all 0.074
_refine_ls_wR_factor_ref 0.040
_reflns_number_gt 4096
_reflns_number_total 4227
_reflns_threshold_expression I>1.00\s(I)
_cod_duplicate_entry 2102644
_cod_data_source_file bk0147.cif
_cod_data_source_block 1
_cod_original_cell_volume 725.37(16)
_cod_original_formula_sum 'Cr2 K2 O7 '
_cod_database_code 9011306

loop_
_symmetry_equiv_pos_as_xyz
x,y,z
-x,-y,-z

loop_
_atom_site_label
_atom_site_fract_x
_atom_site_fract_y
_atom_site_fract_z
_atom_site_U_iso_or_equiv
_atom_site_adp_type
_atom_site_calc_flag
_atom_site_occupancy
Cr1 0.59179 0.76891 0.60724 0.01925(8) Uani d 1.000
Cr2 0.79289 0.80674 0.41375 0.01880(8) Uani d 1.000
Cr3 0.81711 0.42584 0.11354 0.01890(8) Uani d 1.000
Cr4 0.81344 0.15250 -0.08323 0.01835(8) Uani d 1.000
K1 0.10341 0.66917 0.64038 0.03104(13) Uani d 1.000
K2 0.25001 0.76710 0.34950 0.02929(12) Uani d 1.000
K3 0.66252 -0.08518 0.15847 0.02480(11) Uani d 1.000
K4 0.69509 0.65240 -0.13583 0.03184(13) Uani d 1.000
O1 0.72010 0.61240 0.64937 0.0342(5) Uani d 1.000
O2 0.55500 0.91020 0.70198 0.0349(5) Uani d 1.000
O3 0.40240 0.68490 0.54525 0.0361(5) Uani d 1.000
O4 0.70760 0.89370 0.52700 0.0296(4) Uani d 1.000
O5 0.95950 0.67490 0.44295 0.0288(4) Uani d 1.000
O6 0.86870 0.97090 0.36065 0.0331(5) Uani d 1.000
O7 0.63450 0.69520 0.33667 0.0362(5) Uani d 1.000
O8 0.68910 0.29270 0.16402 0.0306(4) Uani d 1.000
O9 0.97570 0.51810 0.19989 0.0304(4) Uani d 1.000
O10 0.69480 0.57510 0.06114 0.0345(5) Uani d 1.000
O11 0.92990 0.29570 0.02274 0.0246(4) Uani d 1.000
O12 0.69190 -0.00060 -0.04330 0.0296(4) Uani d 1.000
O13 0.96000 0.06080 -0.14886 0.0373(5) Uani d 1.000
O14 0.67700 0.27380 -0.15168 0.0270(4) Uani d 1.000

loop_
_atom_site_aniso_label
_atom_site_aniso_U_11
_atom_site_aniso_U_22
_atom_site_aniso_U_33
_atom_site_aniso_U_12
_atom_site_aniso_U_13
_atom_site_aniso_U_23
Cr1 0.01900 0.02070 0.01860 0.00273 0.00384 0.00238
Cr2 0.01810 0.02030 0.01880 0.00215 0.00358 0.00476
Cr3 0.01920 0.01830 0.01850 -0.00111 0.00035 0.00206
Cr4 0.01710 0.01820 0.01970 0.00068 0.00301 0.00111
K1 0.03750 0.03150 0.02370 -0.00730 0.00200 0.00550
K2 0.03270 0.02730 0.02900 -0.00250 0.00940 0.00208
K3 0.02360 0.02430 0.02610 -0.00002 0.00360 0.00900
K4 0.03730 0.03020 0.02780 0.01020 0.00350 0.00230
O1 0.03280 0.03190 0.03800 0.00930 -0.00010 0.01000
O2 0.04340 0.03360 0.02940 0.00310 0.01620 -0.00290
O3 0.02640 0.04610 0.03380 -0.00430 -0.00200 0.00440
O4 0.03810 0.02480 0.02940 0.00100 0.01680 0.00270
O5 0.02720 0.03280 0.02740 0.01070 0.00320 0.00680
O6 0.04230 0.02800 0.03240 -0.00140 0.01090 0.01170
O7 0.02730 0.04380 0.03440 -0.00530 -0.00180 -0.00030
O8 0.03020 0.02900 0.03360 -0.00700 0.00840 0.00450
O9 0.03010 0.03660 0.02200 -0.01050 0.00000 -0.00100
O10 0.04070 0.03170 0.03100 0.01400 0.00240 0.00530
O11 0.01950 0.02690 0.02540 0.00000 0.00040 -0.00260
O12 0.03680 0.02450 0.02780 -0.00780 0.00550 0.00460
O13 0.02900 0.04310 0.03960 0.00670 0.01230 -0.00680
O14 0.02690 0.02490 0.02860 0.00220 -0.00160 0.00650

loop_
_atom_type_symbol
_atom_type_scat_dispersion_real
_atom_type_scat_dispersion_imag
_atom_type_scat_source
K 0.179 0.250 'International Tables  Vol C '
Cr 0.284 0.624 'International Tables  Vol C '
O 0.008 0.006 'International Tables  Vol C '

loop_
_geom_angle_atom_site_label_1
_geom_angle_atom_site_label_2
_geom_angle_atom_site_label_3
_geom_angle_site_symmetry_1
_geom_angle_site_symmetry_3
_geom_angle
_geom_angle_publ_flag
O1 Cr1 O2 . . 108.87(10) yes
O1 Cr1 O3 . . 110.89(10) yes
O1 Cr1 O4 . . 110.25(9) yes
O2 Cr1 O3 . . 110.70(10) yes
O2 Cr1 O4 . . 106.54(9) yes
O3 Cr1 O4 . . 109.49(9) yes
O4 Cr2 O5 . . 108.86(8) yes
O4 Cr2 O6 . . 109.55(9) yes
O4 Cr2 O7 . . 110.43(9) yes
O5 Cr2 O6 . . 108.92(9) yes
O5 Cr2 O7 . . 109.32(10) yes
O6 Cr2 O7 . . 109.72(10) yes
O8 Cr3 O9 . . 109.26(9) yes
O8 Cr3 O10 . . 109.99(10) yes
O8 Cr3 O11 . . 109.11(8) yes
O9 Cr3 O10 . . 111.28(10) yes
O9 Cr3 O11 . . 106.47(8) yes
O10 Cr3 O11 . . 110.66(8) yes
O11 Cr4 O12 . . 109.64(8) yes
O11 Cr4 O13 . . 109.56(8) yes
O11 Cr4 O14 . . 108.49(8) yes
O12 Cr4 O13 . . 110.50(10) yes
O12 Cr4 O14 . . 108.43(9) yes
O13 Cr4 O14 . . 110.18(10) yes
O1 K1 O3 . 1_655 154.63(6) yes
O1 K1 O5 . . 78.80(5) yes
O1 K1 O5 . 2_766 77.34(5) yes
O1 K1 O6 . 2_776 102.26(6) yes
O1 K1 O8 . 2_766 111.58(5) yes
O1 K1 O9 . 2_766 64.96(5) yes
O3 K1 O5 1_655 . 76.65(5) yes
O3 K1 O5 1_655 2_766 89.13(6) yes
O3 K1 O6 1_655 2_776 81.29(6) yes
O3 K1 O8 1_655 2_766 93.50(5) yes
O3 K1 O9 1_655 2_766 132.45(6) yes
O5 K1 O5 . 2_766 72.27(6) yes
O5 K1 O6 . 2_776 83.55(6) yes
O5 K1 O8 . 2_766 168.37(5) yes
O5 K1 O9 . 2_766 135.58(5) yes
O5 K1 O6 2_766 2_776 155.49(5) yes
O5 K1 O8 2_766 2_766 114.28(5) yes
O5 K1 O9 2_766 2_766 75.33(5) yes
O6 K1 O8 2_776 2_766 88.91(6) yes
O6 K1 O9 2_776 2_766 127.21(6) yes
O8 K1 O9 2_766 2_766 55.93(5) yes
O1 K2 O2 2_666 2_676 141.70(5) yes
O1 K2 O3 2_666 . 69.73(6) yes
O1 K2 O4 2_666 2_676 144.47(5) yes
O1 K2 O5 2_666 1_455 77.06(5) yes
O1 K2 O6 2_666 1_455 123.00(5) yes
O1 K2 O7 2_666 . 74.50(6) yes
O1 K2 O9 2_666 1_455 61.74(5) yes
O1 K2 O13 2_666 2_665 120.92(5) yes
O1 K2 O14 2_666 2_665 88.26(5) yes
O2 K2 O3 2_676 . 109.63(5) yes
O2 K2 O4 2_676 2_676 55.75(5) yes
O2 K2 O5 2_676 1_455 140.92(5) yes
O2 K2 O6 2_676 1_455 93.86(5) yes
O2 K2 O7 2_676 . 68.92(5) yes
O2 K2 O9 2_676 1_455 125.21(5) yes
O2 K2 O13 2_676 2_665 66.48(5) yes
O2 K2 O14 2_676 2_665 67.82(5) yes
O3 K2 O4 . 2_676 74.91(6) yes
O3 K2 O5 . 1_455 73.98(5) yes
O3 K2 O6 . 1_455 110.23(5) yes
O3 K2 O7 . . 74.36(5) yes
O3 K2 O9 . 1_455 124.26(5) yes
O3 K2 O13 . 2_665 167.72(5) yes
O3 K2 O14 . 2_665 140.05(5) yes
O4 K2 O5 2_676 1_455 90.22(5) yes
O4 K2 O6 2_676 1_455 66.73(5) yes
O4 K2 O7 2_676 . 99.45(5) yes
O4 K2 O9 2_676 1_455 143.95(5) yes
O4 K2 O13 2_676 2_665 93.91(5) yes
O4 K2 O14 2_676 2_665 122.45(5) yes
O5 K2 O6 1_455 1_455 51.36(5) yes
O5 K2 O7 1_455 . 143.07(6) yes
O5 K2 O9 1_455 1_455 70.08(5) yes
O5 K2 O13 1_455 2_665 101.46(5) yes
O5 K2 O14 1_455 2_665 134.47(5) yes
O6 K2 O7 1_455 . 162.49(5) yes
O6 K2 O9 1_455 1_455 77.52(5) yes
O6 K2 O13 1_455 2_665 59.61(4) yes
O6 K2 O14 1_455 2_665 109.72(5) yes
O7 K2 O9 . 1_455 114.55(5) yes
O7 K2 O13 . 2_665 113.19(5) yes
O7 K2 O14 . 2_665 67.64(5) yes
O9 K2 O13 1_455 2_665 62.66(5) yes
O9 K2 O14 1_455 2_665 65.04(5) yes
O13 K2 O14 2_665 2_665 50.70(5) yes
O2 K3 O6 2_666 1_545 69.60(5) yes
O2 K3 O7 2_666 1_545 68.55(5) yes
O2 K3 O8 2_666 . 68.41(5) yes
O2 K3 O10 2_666 1_545 138.19(6) yes
O2 K3 O12 2_666 . 127.25(6) yes
O2 K3 O12 2_666 2_655 71.75(5) yes
O2 K3 O13 2_666 2_755 131.37(5) yes
O2 K3 O14 2_666 2_655 68.56(5) yes
O6 K3 O7 1_545 1_545 52.22(5) yes
O6 K3 O8 1_545 . 85.14(5) yes
O6 K3 O10 1_545 1_545 113.49(5) yes
O6 K3 O12 1_545 . 139.16(5) yes
O6 K3 O12 1_545 2_655 141.16(5) yes
O6 K3 O13 1_545 2_755 69.38(5) yes
O6 K3 O14 1_545 2_655 112.98(5) yes
O7 K3 O8 1_545 . 127.44(5) yes
O7 K3 O10 1_545 1_545 81.16(5) yes
O7 K3 O12 1_545 . 160.50(5) yes
O7 K3 O12 1_545 2_655 115.19(5) yes
O7 K3 O13 1_545 2_755 104.18(6) yes
O7 K3 O14 1_545 2_655 64.72(5) yes
O8 K3 O10 . 1_545 150.58(6) yes
O8 K3 O12 . . 72.02(5) yes
O8 K3 O12 . 2_655 77.35(5) yes
O8 K3 O13 . 2_755 83.21(5) yes
O8 K3 O14 . 2_655 122.38(5) yes
O10 K3 O12 1_545 . 79.38(5) yes
O10 K3 O12 1_545 2_655 97.76(5) yes
O10 K3 O13 1_545 2_755 82.68(6) yes
O10 K3 O14 1_545 2_655 72.77(5) yes
O12 K3 O12 . 2_655 66.62(6) yes
O12 K3 O13 . 2_755 74.55(6) yes
O12 K3 O14 . 2_655 107.84(5) yes
O12 K3 O13 2_655 2_755 140.27(6) yes
O12 K3 O14 2_655 2_655 53.85(5) yes
O13 K3 O14 2_755 2_655 154.15(6) yes
O1 K4 O2 1_554 1_554 51.52(5) yes
O1 K4 O8 1_554 2_665 94.10(5) yes
O1 K4 O9 1_554 2_765 62.90(5) yes
O1 K4 O10 1_554 . 161.66(6) yes
O1 K4 O11 1_554 2_765 108.42(5) yes
O1 K4 O12 1_554 1_565 116.50(5) yes
O1 K4 O14 1_554 . 86.44(5) yes
O2 K4 O8 1_554 2_665 64.16(5) yes
O2 K4 O9 1_554 2_765 106.97(5) yes
O2 K4 O10 1_554 . 145.70(5) yes
O2 K4 O11 1_554 2_765 120.07(5) yes
O2 K4 O12 1_554 1_565 70.49(5) yes
O2 K4 O14 1_554 . 129.20(5) yes
O8 K4 O9 2_665 2_765 151.46(5) yes
O8 K4 O10 2_665 . 92.53(5) yes
O8 K4 O11 2_665 2_765 153.71(5) yes
O8 K4 O12 2_665 1_565 80.31(5) yes
O8 K4 O14 2_665 . 97.34(5) yes
O9 K4 O10 2_765 . 104.94(5) yes
O9 K4 O11 2_765 2_765 54.80(4) yes
O9 K4 O12 2_765 1_565 123.95(5) yes
O9 K4 O14 2_765 . 66.36(5) yes
O10 K4 O11 . 2_765 70.31(5) yes
O10 K4 O12 . 1_565 81.48(5) yes
O10 K4 O14 . . 75.75(5) yes
O11 K4 O12 2_765 1_565 77.60(5) yes
O11 K4 O14 2_765 . 97.43(5) yes
O12 K4 O14 1_565 . 157.00(5) yes
Cr1 O1 K1 . . 114.36(9) yes
Cr1 O1 K2 . 2_666 144.21(10) yes
Cr1 O1 K4 . 1_556 103.26(8) yes
K1 O1 K2 . 2_666 93.43(5) yes
K1 O1 K4 . 1_556 104.07(6) yes
K2 O1 K4 2_666 1_556 90.42(5) yes
Cr1 O2 K2 . 2_676 98.66(8) yes
Cr1 O2 K3 . 2_666 154.96(10) yes
Cr1 O2 K4 . 1_556 93.82(8) yes
K2 O2 K3 2_676 2_666 99.10(6) yes
K2 O2 K4 2_676 1_556 127.47(7) yes
K3 O2 K4 2_666 1_556 89.25(5) yes
Cr1 O3 K1 . 1_455 119.64(9) yes
Cr1 O3 K2 . . 124.85(10) yes
K1 O3 K2 1_455 . 102.31(6) yes
Cr1 O4 Cr2 . . 126.91(10) yes
Cr1 O4 K2 . 2_676 98.82(7) yes
Cr2 O4 K2 . 2_676 133.71(8) yes
Cr2 O5 K1 . . 119.63(8) yes
Cr2 O5 K1 . 2_766 113.93(8) yes
Cr2 O5 K2 . 1_655 108.75(8) yes
K1 O5 K1 . 2_766 107.73(6) yes
K1 O5 K2 . 1_655 104.62(6) yes
K1 O5 K2 2_766 1_655 99.99(5) yes
Cr2 O6 K1 . 2_776 146.48(10) yes
Cr2 O6 K2 . 1_655 89.69(8) yes
Cr2 O6 K3 . 1_565 102.13(8) yes
K1 O6 K2 2_776 1_655 114.18(6) yes
K1 O6 K3 2_776 1_565 93.47(5) yes
K2 O6 K3 1_655 1_565 106.60(6) yes
Cr2 O7 K2 . . 120.27(10) yes
Cr2 O7 K3 . 1_565 95.83(8) yes
K2 O7 K3 . 1_565 95.70(6) yes
Cr3 O8 K1 . 2_766 96.66(7) yes
Cr3 O8 K3 . . 132.71(9) yes
Cr3 O8 K4 . 2_665 117.38(9) yes
K1 O8 K3 2_766 . 92.44(5) yes
K1 O8 K4 2_766 2_665 121.40(6) yes
K3 O8 K4 . 2_665 96.06(5) yes
Cr3 O9 K1 . 2_766 97.89(7) yes
Cr3 O9 K2 . 1_655 168.27(10) yes
Cr3 O9 K4 . 2_765 101.45(8) yes
K1 O9 K2 2_766 1_655 89.99(5) yes
K1 O9 K4 2_766 2_765 104.49(6) yes
K2 O9 K4 1_655 2_765 84.85(5) yes
Cr3 O10 K3 . 1_565 122.02(9) yes
Cr3 O10 K4 . . 124.82(9) yes
K3 O10 K4 1_565 . 100.79(6) yes
Cr3 O11 Cr4 . . 123.97(8) yes
Cr3 O11 K4 . 2_765 96.85(6) yes
Cr4 O11 K4 . 2_765 137.82(8) yes
Cr4 O12 K3 . . 131.20(9) yes
Cr4 O12 K3 . 2_655 96.32(8) yes
Cr4 O12 K4 . 1_545 117.75(9) yes
K3 O12 K3 . 2_655 113.38(6) yes
K3 O12 K4 . 1_545 98.02(5) yes
K3 O12 K4 2_655 1_545 95.00(5) yes
Cr4 O13 K2 . 2_665 88.99(8) yes
Cr4 O13 K3 . 2_755 138.98(10) yes
K2 O13 K3 2_665 2_755 106.93(6) yes
Cr4 O14 K2 . 2_665 109.90(8) yes
Cr4 O14 K3 . 2_655 101.07(7) yes
Cr4 O14 K4 . . 124.48(8) yes
K2 O14 K3 2_665 2_655 104.82(5) yes
K2 O14 K4 2_665 . 93.89(5) yes
K3 O14 K4 2_655 . 120.72(6) yes

loop_
_geom_bond_atom_site_label_1
_geom_bond_atom_site_label_2
_geom_bond_site_symmetry_2
_geom_bond_distance
_geom_bond_publ_flag
Cr1 O1 . 1.6144(17) yes
Cr1 O2 . 1.6158(17) yes
Cr1 O3 . 1.6036(17) yes
Cr1 O4 . 1.7884(16) yes
Cr2 O4 . 1.7844(16) yes
Cr2 O5 . 1.6181(16) yes
Cr2 O6 . 1.6110(17) yes
Cr2 O7 . 1.6035(17) yes
Cr3 O8 . 1.6216(16) yes
Cr3 O9 . 1.6141(16) yes
Cr3 O10 . 1.6034(17) yes
Cr3 O11 . 1.7795(16) yes
Cr4 O11 . 1.7877(15) yes
Cr4 O12 . 1.6213(16) yes
Cr4 O13 . 1.6030(17) yes
Cr4 O14 . 1.6195(16) yes
K1 O1 . 2.8753(19) yes
K1 O3 1_655 2.7046(19) yes
K1 O5 . 2.7131(17) yes
K1 O5 2_766 2.6920(18) yes
K1 O6 2_776 2.6912(18) yes
K1 O8 2_766 2.8267(18) yes
K1 O9 2_766 2.7995(18) yes
K2 O1 2_666 2.8442(19) yes
K2 O2 2_676 2.9778(19) yes
K2 O3 . 2.8386(19) yes
K2 O4 2_676 2.8569(17) yes
K2 O5 1_455 2.7434(17) yes
K2 O6 1_455 3.234(2) yes
K2 O7 . 2.9212(19) yes
K2 O9 1_455 3.0827(17) yes
K2 O13 2_665 3.303(2) yes
K2 O14 2_665 2.7621(17) yes
K3 O2 2_666 2.8547(17) yes
K3 O6 1_545 2.8990(19) yes
K3 O7 1_545 3.065(2) yes
K3 O8 . 2.8146(18) yes
K3 O10 1_545 2.7511(18) yes
K3 O12 . 2.8764(17) yes
K3 O12 2_655 2.9610(19) yes
K3 O13 2_755 2.8108(18) yes
K3 O14 2_655 2.8397(17) yes
K4 O1 1_554 2.892(2) yes
K4 O2 1_554 3.134(2) yes
K4 O8 2_665 2.8501(18) yes
K4 O9 2_765 2.9498(19) yes
K4 O10 . 2.7604(19) yes
K4 O11 2_765 2.9618(16) yes
K4 O12 1_565 2.7483(18) yes
K4 O14 . 2.8088(17) yes

loop_
_geom_contact_atom_site_label_1
_geom_contact_atom_site_label_2
_geom_contact_distance
_geom_contact_site_symmetry_2
_geom_contact_publ_flag
Cr1 K2 3.5954(6) 2_676 no
Cr3 K1 3.4180(6) 2_766 no
Cr3 O11 3.5748(17) 2_765 no
Cr4 O9 3.5050(17) 2_765 no
Cr4 O2 3.5230(19) 1_544 no
Cr4 K3 3.5289(7) 2_655 no
K1 O6 2.6912(18) 2_776 no
K1 O5 2.6920(18) 2_766 no
K1 O3 2.7046(19) 1_655 no
K1 O5 2.7131(17) . no
K1 O9 2.7995(18) 2_766 no
K1 O8 2.8267(18) 2_766 no
K1 O1 2.8753(19) . no
K1 O7 3.377(2) 2_766 no
K2 O5 2.7434(17) 1_455 no
K2 O14 2.7621(17) 2_665 no
K2 O3 2.8386(19) . no
K2 O1 2.8442(19) 2_666 no
K2 O4 2.8569(17) 2_676 no
K2 O7 2.9212(19) . no
K2 O2 2.9778(19) 2_676 no
K2 O9 3.0827(17) 1_455 no
K2 O6 3.234(2) 1_455 no
K2 O13 3.303(2) 2_665 no
K3 O10 2.7511(18) 1_545 no
K3 O13 2.8108(18) 2_755 no
K3 O8 2.8146(18) . no
K3 O14 2.8397(17) 2_655 no
K3 O2 2.8547(17) 2_666 no
K3 O12 2.8764(17) . no
K3 O6 2.8990(19) 1_545 no
K3 O12 2.9610(19) 2_655 no
K3 O7 3.065(2) 1_545 no
K4 O12 2.7483(18) 1_565 no
K4 O10 2.7604(19) . no
K4 O14 2.8088(17) . no
K4 O8 2.8501(18) 2_665 no
K4 O1 2.892(2) 1_554 no
K4 O9 2.9498(19) 2_765 no
K4 O11 2.9618(16) 2_765 no
K4 O2 3.134(2) 1_554 no
O1 O9 3.048(3) 2_766 no
O1 O3 3.249(3) 2_666 no
O1 O5 3.482(2) 2_766 no
O1 O7 3.490(3) 2_666 no
O2 O8 3.187(2) 2_666 no
O2 O14 3.207(2) 1_566 no
O2 O12 3.409(2) 1_566 no
O2 O13 3.454(3) 1_566 no
O3 O3 3.324(4) 2_666 no
O3 O5 3.360(2) 1_455 no
O3 O7 3.417(3) 2_666 no
O4 O6 3.365(3) 2_776 no
O5 O5 3.187(3) 2_766 no
O5 O9 3.357(2) . no
O6 O13 3.250(3) 2_765 no
O7 O14 3.166(2) 2_665 no
O7 O9 3.510(3) . no
O9 O14 3.154(2) 2_765 no
O9 O13 3.326(3) 2_765 no
O9 O11 3.570(2) 2_765 no
O10 O10 3.223(4) 2_665 no
O10 O11 3.299(3) 2_765 no
O10 O14 3.317(3) 2_665 no
O10 O12 3.595(3) 1_565 no
O11 O11 3.348(3) 2_765 no
O11 O13 3.353(3) 2_755 no
O11 O12 3.582(2) 2_755 no
O12 O13 3.445(3) 2_755 no

loop_
_geom_torsion_atom_site_label_1
_geom_torsion_atom_site_label_2
_geom_torsion_atom_site_label_3
_geom_torsion_atom_site_label_4
_geom_torsion_site_symmetry_2
_geom_torsion_site_symmetry_3
_geom_torsion_site_symmetry_4
_geom_torsion
_geom_torsion_publ_flag
Cr1 O1 K1 O3 . . 1_655 -71.97(17) no
Cr1 O1 K1 O5 . . . -57.21(10) no
Cr1 O1 K1 O5 . . 2_766 -131.32(10) no
Cr1 O1 K1 O6 . . 2_776 23.57(11) no
Cr1 O1 K1 O8 . . 2_766 117.30(9) no
Cr1 O1 K1 O9 . . 2_766 149.13(11) no
Cr1 O1 K2 O2 . 2_666 1_545 -56.7(2) no
Cr1 O1 K2 O3 . 2_666 2_666 39.68(16) no
Cr1 O1 K2 O4 . 2_666 1_545 45.5(2) no
Cr1 O1 K2 O5 . 2_666 2_766 117.16(17) no
Cr1 O1 K2 O6 . 2_666 2_766 141.20(15) no
Cr1 O1 K2 O7 . 2_666 2_666 -39.03(17) no
Cr1 O1 K2 O9 . 2_666 2_766 -168.71(19) no
Cr1 O1 K4 O2 . 1_556 . -9.84(7) no
Cr1 O2 K2 O3 . 2_676 2_676 57.90(9) no
Cr1 O2 K2 O4 . 2_676 . 3.15(7) no
Cr1 O2 K2 O5 . 2_676 2_776 -30.65(13) no
Cr1 O2 K2 O6 . 2_676 2_776 -55.18(8) no
Cr1 O2 K2 O7 . 2_676 2_676 121.53(9) no
Cr1 O2 K2 O9 . 2_676 2_776 -132.63(8) no
Cr1 O2 K3 O6 . 2_666 2_676 -39.9(2) no
Cr1 O2 K3 O7 . 2_666 2_676 -96.1(3) no
Cr1 O2 K3 O8 . 2_666 2_666 53.0(2) no
Cr1 O2 K3 O10 . 2_666 2_676 -142.7(2) no
Cr1 O2 K3 O12 . 2_666 2_666 97.1(2) no
Cr1 O2 K4 O1 . 1_556 . 9.59(6) no
Cr1 O3 K2 O1 . . 2_666 126.12(13) no
Cr1 O3 K2 O2 . . 2_676 -13.03(13) no
Cr1 O3 K2 O4 . . 2_676 -57.38(12) no
Cr1 O3 K2 O5 . . 1_455 -152.06(13) no
Cr1 O3 K2 O6 . . 1_455 -115.01(11) no
Cr1 O3 K2 O7 . . . 47.22(11) no
Cr1 O3 K2 O9 . . 1_455 156.57(10) no
Cr1 O3 K2 O13 . . 2_665 -82.3(3) no
Cr1 O3 K2 O14 . . 2_665 65.54(16) no
Cr1 O4 Cr2 O5 . . . -66.67(14) no
Cr1 O4 Cr2 O6 . . . 174.32(12) no
Cr1 O4 Cr2 O7 . . . 53.35(15) no
Cr1 O4 K2 O2 . 2_676 . -2.85(6) no
Cr1 O4 K2 O3 . 2_676 2_676 -130.05(8) no
Cr1 O4 K2 O5 . 2_676 2_776 156.62(7) no
Cr1 O4 K2 O6 . 2_676 2_776 109.57(8) no
Cr1 O4 K2 O7 . 2_676 2_676 -59.19(8) no
Cr1 O4 K2 O9 . 2_676 2_776 101.62(9) no
Cr2 O4 Cr1 O1 . . . 58.87(15) no
Cr2 O4 Cr1 O2 . . . 176.85(12) no
Cr2 O4 Cr1 O3 . . . -63.40(15) no
Cr2 O4 K2 O2 . 2_676 . -174.35(15) no
Cr2 O4 K2 O3 . 2_676 2_676 58.45(12) no
Cr2 O4 K2 O5 . 2_676 2_776 -14.88(12) no
Cr2 O4 K2 O6 . 2_676 2_776 -61.93(11) no
Cr2 O4 K2 O7 . 2_676 2_676 129.31(12) no
Cr2 O4 K2 O9 . 2_676 2_776 -69.88(15) no
Cr2 O5 K1 O1 . . . 52.06(10) no
Cr2 O5 K1 O3 . . 1_655 -134.38(11) no
Cr2 O5 K1 O5 . . 2_766 132.20(13) no
Cr2 O5 K1 O6 . . 2_776 -51.85(10) no
Cr2 O5 K1 O8 . . 2_766 -101.8(3) no
Cr2 O5 K1 O9 . . 2_766 87.12(12) no
Cr2 O5 K1 O1 . 2_766 2_766 142.68(9) no
Cr2 O5 K1 O5 . 2_766 2_766 -135.21(12) no
Cr2 O5 K1 O6 . 2_766 1_545 -125.48(13) no
Cr2 O5 K1 O8 . 2_766 . 34.49(10) no
Cr2 O5 K1 O9 . 2_766 . 75.61(9) no
Cr2 O5 K2 O1 . 1_655 2_766 -146.88(9) no
Cr2 O5 K2 O2 . 1_655 2_776 39.21(13) no
Cr2 O5 K2 O4 . 1_655 2_776 66.59(9) no
Cr2 O5 K2 O6 . 1_655 . 7.18(7) no
Cr2 O5 K2 O9 . 1_655 . -82.56(9) no
Cr2 O5 K2 O13 . 1_655 2_765 -27.44(9) no
Cr2 O5 K2 O14 . 1_655 2_765 -72.49(11) no
Cr2 O6 K1 O1 . 2_776 2_776 131.21(18) no
Cr2 O6 K1 O5 . 2_776 2_776 54.19(19) no
Cr2 O6 K2 O1 . 1_655 2_766 23.73(10) no
Cr2 O6 K2 O2 . 1_655 2_776 -167.25(7) no
Cr2 O6 K2 O4 . 1_655 2_776 -117.26(8) no
Cr2 O6 K2 O5 . 1_655 . -6.83(6) no
Cr2 O6 K2 O9 . 1_655 . 67.52(7) no
Cr2 O6 K2 O13 . 1_655 2_765 132.97(9) no
Cr2 O6 K2 O14 . 1_655 2_765 124.95(7) no
Cr2 O6 K3 O2 . 1_565 2_676 80.10(9) no
Cr2 O6 K3 O7 . 1_565 . 1.95(7) no
Cr2 O6 K3 O10 . 1_565 . -54.76(10) no
Cr2 O7 K2 O1 . . 2_666 -128.55(12) no
Cr2 O7 K2 O2 . . 2_676 63.05(11) no
Cr2 O7 K2 O3 . . . -55.75(11) no
Cr2 O7 K2 O4 . . 2_676 15.55(12) no
Cr2 O7 K2 O5 . . 1_455 -87.63(14) no
Cr2 O7 K2 O6 . . 1_455 52.1(2) no
Cr2 O7 K2 O9 . . 1_455 -176.73(10) no
Cr2 O7 K2 O13 . . 2_665 113.97(11) no
Cr2 O7 K2 O14 . . 2_665 136.85(12) no
Cr2 O7 K3 O2 . 1_565 2_676 -82.17(8) no
Cr2 O7 K3 O6 . 1_565 . -1.92(6) no
Cr2 O7 K3 O10 . 1_565 . 127.19(9) no
Cr3 O8 K1 O1 . 2_766 2_766 -32.06(9) no
Cr3 O8 K1 O5 . 2_766 . 53.34(9) no
Cr3 O8 K1 O5 . 2_766 2_766 175.7(2) no
Cr3 O8 K1 O6 . 2_766 1_545 -134.83(8) no
Cr3 O8 K1 O9 . 2_766 . 3.16(7) no
Cr3 O8 K3 O2 . . 2_666 172.57(14) no
Cr3 O8 K3 O6 . . 1_545 102.61(12) no
Cr3 O8 K3 O7 . . 1_545 135.53(11) no
Cr3 O8 K3 O10 . . 1_545 -29.0(2) no
Cr3 O8 K3 O12 . . . -43.06(12) no
Cr3 O8 K3 O12 . . 2_655 -112.29(13) no
Cr3 O8 K3 O13 . . 2_755 32.84(12) no
Cr3 O8 K3 O14 . . 2_655 -143.18(11) no
Cr3 O8 K4 O9 . 2_665 1_455 -90.04(13) no
Cr3 O8 K4 O10 . 2_665 2_665 38.36(10) no
Cr3 O8 K4 O11 . 2_665 1_455 86.13(15) no
Cr3 O8 K4 O12 . 2_665 2_655 119.27(10) no
Cr3 O8 K4 O14 . 2_665 2_665 -37.59(10) no
Cr3 O9 K1 O1 . 2_766 2_766 140.51(10) no
Cr3 O9 K1 O5 . 2_766 . -136.83(9) no
Cr3 O9 K1 O5 . 2_766 2_766 178.97(7) no
Cr3 O9 K1 O6 . 2_766 1_545 53.97(11) no
Cr3 O9 K1 O8 . 2_766 . -3.19(7) no
Cr3 O9 K2 O1 . 1_655 2_766 -176.8(5) no
Cr3 O9 K2 O2 . 1_655 2_776 -41.5(5) no
Cr3 O9 K2 O4 . 1_655 2_776 36.9(5) no
Cr3 O9 K2 O5 . 1_655 . 97.5(4) no
Cr3 O9 K2 O6 . 1_655 . 44.4(4) no
Cr3 O9 K2 O13 . 1_655 2_765 -17.6(4) no
Cr3 O9 K2 O14 . 1_655 2_765 -74.6(4) no
Cr3 O9 K4 O8 . 2_765 1_655 -177.70(8) no
Cr3 O9 K4 O10 . 2_765 2_765 56.42(9) no
Cr3 O9 K4 O11 . 2_765 . 4.37(6) no
Cr3 O9 K4 O12 . 2_765 2_755 -33.28(10) no
Cr3 O9 K4 O14 . 2_765 2_765 123.17(9) no
Cr3 O10 K3 O2 . 1_565 2_676 -85.16(14) no
Cr3 O10 K3 O6 . 1_565 . 0.00(14) no
Cr3 O10 K3 O7 . 1_565 . -41.96(11) no
Cr3 O10 K4 O1 . . 1_554 31.4(3) no
Cr3 O10 K4 O2 . . 1_554 -172.71(9) no
Cr3 O10 K4 O8 . . 2_665 142.49(12) no
Cr3 O10 K4 O9 . . 2_765 -14.71(13) no
Cr3 O10 K4 O11 . . 2_765 -57.89(12) no
Cr3 O10 K4 O12 . . 1_565 -137.70(13) no
Cr3 O10 K4 O14 . . . 45.56(12) no
Cr3 O11 Cr4 O12 . . . -59.66(13) no
Cr3 O11 Cr4 O13 . . . 178.91(12) no
Cr3 O11 Cr4 O14 . . . 58.59(13) no
Cr3 O11 K4 O8 . 2_765 1_655 178.32(9) no
Cr3 O11 K4 O9 . 2_765 . -3.92(6) no
Cr3 O11 K4 O10 . 2_765 2_765 -129.90(8) no
Cr3 O11 K4 O12 . 2_765 2_755 144.83(7) no
Cr3 O11 K4 O14 . 2_765 2_765 -57.98(7) no
Cr4 O11 Cr3 O8 . . . 57.10(13) no
Cr4 O11 Cr3 O9 . . . 174.90(11) no
Cr4 O11 Cr3 O10 . . . -64.05(14) no
Cr4 O11 K4 O8 . 2_765 1_655 12.2(2) no
Cr4 O11 K4 O9 . 2_765 . -170.03(14) no
Cr4 O11 K4 O10 . 2_765 2_765 63.98(12) no
Cr4 O11 K4 O12 . 2_765 2_755 -21.29(12) no
Cr4 O11 K4 O14 . 2_765 2_765 135.91(12) no
Cr4 O12 K3 O2 . . 2_666 81.76(14) no
Cr4 O12 K3 O6 . . 1_545 -20.36(17) no
Cr4 O12 K3 O7 . . 1_545 -137.77(13) no
Cr4 O12 K3 O8 . . . 38.87(12) no
Cr4 O12 K3 O10 . . 1_545 -134.13(13) no
Cr4 O12 K3 O12 . . 2_655 122.53(15) no
Cr4 O12 K3 O13 . . 2_755 -48.88(12) no
Cr4 O12 K3 O14 . . 2_655 158.01(11) no
Cr4 O12 K3 O8 . 2_655 2_655 144.00(8) no
Cr4 O12 K3 O12 . 2_655 2_655 -140.34(11) no
Cr4 O12 K3 O13 . 2_655 1_455 -153.36(7) no
Cr4 O12 K3 O14 . 2_655 . -3.52(6) no
Cr4 O12 K4 O8 . 1_545 2_655 -124.54(10) no
Cr4 O12 K4 O9 . 1_545 2_755 39.08(12) no
Cr4 O12 K4 O11 . 1_545 2_755 69.81(10) no
Cr4 O13 K2 O3 . 2_665 2_665 -150.9(2) no
Cr4 O13 K2 O5 . 2_665 2_765 142.13(8) no
Cr4 O13 K2 O6 . 2_665 2_765 173.09(10) no
Cr4 O13 K2 O7 . 2_665 2_665 -24.82(9) no
Cr4 O13 K2 O9 . 2_665 2_765 81.88(8) no
Cr4 O13 K2 O14 . 2_665 . 2.87(6) no
Cr4 O13 K3 O8 . 2_755 2_755 131.36(17) no
Cr4 O13 K3 O12 . 2_755 1_655 70.6(2) no
Cr4 O13 K3 O12 . 2_755 2_755 58.19(16) no
Cr4 O13 K3 O14 . 2_755 1_655 -40.9(3) no
Cr4 O14 K2 O3 . 2_665 2_665 168.58(7) no
Cr4 O14 K2 O5 . 2_665 2_765 -66.68(11) no
Cr4 O14 K2 O6 . 2_665 2_765 -11.97(9) no
Cr4 O14 K2 O7 . 2_665 2_665 149.47(10) no
Cr4 O14 K2 O9 . 2_665 2_765 -77.14(8) no
Cr4 O14 K2 O13 . 2_665 . -3.02(6) no
Cr4 O14 K3 O8 . 2_655 2_655 -34.79(10) no
Cr4 O14 K3 O12 . 2_655 . 3.57(6) no
Cr4 O14 K3 O12 . 2_655 2_655 44.85(9) no
Cr4 O14 K3 O13 . 2_655 1_455 136.14(11) no
Cr4 O14 K4 O1 . . 1_554 124.98(10) no
Cr4 O14 K4 O2 . . 1_554 156.18(8) no
Cr4 O14 K4 O8 . . 2_665 -141.34(10) no
Cr4 O14 K4 O9 . . 2_765 63.08(10) no
Cr4 O14 K4 O10 . . . -50.59(10) no
Cr4 O14 K4 O11 . . 2_765 16.85(11) no
Cr4 O14 K4 O12 . . 1_565 -58.86(19) no
K1 O1 Cr1 O2 . . . -96.48(10) no
K1 O1 Cr1 O3 . . . 141.49(9) no
K1 O1 Cr1 O4 . . . 20.06(11) no
K1 O1 K2 O2 . 2_666 1_545 161.19(7) no
K1 O1 K2 O3 . 2_666 2_666 -102.47(6) no
K1 O1 K2 O4 . 2_666 1_545 -96.64(9) no
K1 O1 K2 O5 . 2_666 2_766 -25.00(5) no
K1 O1 K2 O6 . 2_666 2_766 -0.96(8) no
K1 O1 K2 O7 . 2_666 2_666 178.82(6) no
K1 O1 K2 O9 . 2_666 2_766 49.14(5) no
K1 O1 K4 O2 . 1_556 . 109.89(8) no
K1 O5 Cr2 O4 . . . -11.38(12) no
K1 O5 Cr2 O6 . . . 108.02(10) no
K1 O5 Cr2 O7 . . . -132.09(10) no
K1 O5 K1 O1 . 2_766 2_766 -82.11(6) no
K1 O5 K1 O5 . 2_766 2_766 0.0000 no
K1 O5 K1 O6 . 2_766 1_545 9.74(16) no
K1 O5 K1 O8 . 2_766 . 169.70(5) no
K1 O5 K1 O9 . 2_766 . -149.18(7) no
K1 O5 K2 O1 . 1_655 2_766 84.21(6) no
K1 O5 K2 O2 . 1_655 2_776 -89.70(9) no
K1 O5 K2 O4 . 1_655 2_776 -62.32(6) no
K1 O5 K2 O6 . 1_655 . -121.73(8) no
K1 O5 K2 O9 . 1_655 . 148.53(7) no
K1 O5 K2 O13 . 1_655 2_765 -156.35(5) no
K1 O5 K2 O14 . 1_655 2_765 158.61(6) no
K1 O5 Cr2 O4 2_766 2_766 2_766 -118.09(8) no
K1 O5 Cr2 O6 2_766 2_766 2_766 122.51(9) no
K1 O5 Cr2 O7 2_766 2_766 2_766 2.62(11) no
K1 O5 K1 O1 2_766 2_766 2_766 80.14(6) no
K1 O5 K1 O5 2_766 2_766 . 0.0000 no
K1 O5 K1 O6 2_766 2_766 1_545 -175.95(7) no
K1 O5 K1 O8 2_766 2_766 . -126.0(3) no
K1 O5 K1 O9 2_766 2_766 . 45.08(9) no
K1 O6 Cr2 O4 2_776 2_776 2_776 8.6(2) no
K1 O6 Cr2 O5 2_776 2_776 2_776 127.60(18) no
K1 O6 Cr2 O7 2_776 2_776 2_776 -112.76(18) no
K1 O8 Cr3 O9 2_766 2_766 2_766 4.82(10) no
K1 O8 Cr3 O10 2_766 2_766 2_766 127.24(8) no
K1 O8 Cr3 O11 2_766 2_766 2_766 -111.21(7) no
K1 O8 K3 O2 2_766 2_766 1_655 -71.19(6) no
K1 O8 K3 O6 2_766 2_766 2_776 -1.23(5) no
K1 O8 K3 O7 2_766 2_766 2_776 -34.14(8) no
K1 O8 K3 O10 2_766 2_766 2_776 130.35(10) no
K1 O8 K3 O12 2_766 2_766 2_766 144.45(6) no
K1 O9 Cr3 O8 2_766 2_766 2_766 -4.88(10) no
K1 O9 Cr3 O10 2_766 2_766 2_766 -126.52(8) no
K1 O9 Cr3 O11 2_766 2_766 2_766 112.82(7) no
K2 O1 Cr1 O2 2_666 2_666 2_666 -125.76(16) no
K2 O1 Cr1 O3 2_666 2_666 2_666 -3.7(2) no
K2 O1 Cr1 O4 2_666 2_666 2_666 117.70(16) no
K2 O1 K1 O3 2_666 2_666 2_566 -84.84(14) no
K2 O1 K1 O5 2_666 2_666 1_455 -25.48(5) no
K2 O1 K1 O5 2_666 2_666 2_666 -99.59(6) no
K2 O1 K1 O6 2_666 2_666 1_445 179.62(5) no
K2 O1 K1 O8 2_666 2_666 1_455 85.89(6) no
K2 O1 K1 O9 2_666 2_666 1_455 54.06(5) no
K2 O2 Cr1 O1 2_676 2_676 2_676 -114.54(8) no
K2 O2 Cr1 O3 2_676 2_676 2_676 123.31(9) no
K2 O2 Cr1 O4 2_676 2_676 2_676 4.35(9) no
K2 O3 Cr1 O1 . . . -130.64(11) no
K2 O3 Cr1 O2 . . . 108.40(12) no
K2 O3 Cr1 O4 . . . -8.76(14) no
K2 O4 Cr1 O1 2_676 2_676 2_676 113.45(8) no
K2 O4 Cr1 O2 2_676 2_676 2_676 -4.53(10) no
K2 O4 Cr1 O3 2_676 2_676 2_676 -124.28(9) no
K2 O4 Cr2 O5 2_676 2_676 2_676 -102.80(12) no
K2 O4 Cr2 O6 2_676 2_676 2_676 16.21(15) no
K2 O4 Cr2 O7 2_676 2_676 2_676 137.17(12) no
K2 O7 Cr2 O4 . . . 23.68(13) no
K2 O7 Cr2 O5 . . . 143.43(9) no
K2 O7 Cr2 O6 . . . -97.18(11) no
K2 O7 K3 O2 . 1_565 2_676 39.12(5) no
K2 O7 K3 O6 . 1_565 . 119.36(8) no
K2 O7 K3 O10 . 1_565 . -111.52(6) no
K2 O13 Cr4 O11 2_665 2_665 2_665 123.32(7) no
K2 O13 Cr4 O12 2_665 2_665 2_665 -115.77(8) no
K2 O13 Cr4 O14 2_665 2_665 2_665 4.03(9) no
K2 O13 K3 O2 2_665 1_465 2_576 66.63(9) no
K2 O13 K3 O6 2_665 1_465 1_455 32.51(5) no
K2 O13 K3 O7 2_665 1_465 1_455 -7.11(7) no
K2 O13 K3 O10 2_665 1_465 1_455 -86.02(6) no
K2 O14 Cr4 O11 2_665 2_665 2_665 -125.07(7) no
K2 O14 Cr4 O12 2_665 2_665 2_665 115.92(8) no
K2 O14 Cr4 O13 2_665 2_665 2_665 -5.13(11) no
K2 O14 K3 O2 2_665 1_565 2_676 -35.26(6) no
K2 O14 K3 O6 2_665 1_565 . 19.76(7) no
K2 O14 K3 O7 2_665 1_565 . 40.33(5) no
K2 O14 K3 O10 2_665 1_565 . 128.52(6) no
K2 O14 K4 O8 2_665 2_665 . -101.24(5) no
K2 O14 K4 O9 2_665 2_665 1_455 54.34(5) no
K2 O14 K4 O10 2_665 2_665 2_665 168.01(6) no
K2 O14 K4 O11 2_665 2_665 1_455 100.58(5) no
K2 O14 K4 O12 2_665 2_665 2_655 176.29(12) no
K3 O2 Cr1 O1 2_666 2_666 2_666 110.7(2) no
K3 O2 Cr1 O3 2_666 2_666 2_666 -11.4(3) no
K3 O2 Cr1 O4 2_666 2_666 2_666 -130.4(2) no
K3 O2 K2 O1 2_666 1_545 2_656 22.53(11) no
K3 O2 K2 O13 2_666 1_545 2_655 -88.15(6) no
K3 O2 K2 O14 2_666 1_545 2_655 -32.80(5) no
K3 O8 Cr3 O9 . . . -104.39(13) no
K3 O8 Cr3 O10 . . . 133.20(12) no
K3 O8 Cr3 O11 . . . 11.64(14) no
K3 O8 K1 O1 . 2_766 2_766 101.45(5) no
K3 O8 K1 O5 . 2_766 . -173.15(5) no
K3 O8 K1 O5 . 2_766 2_766 -50.8(3) no
K3 O8 K1 O6 . 2_766 1_545 -1.32(5) no
K3 O8 K1 O9 . 2_766 . 136.68(7) no
K3 O8 K4 O9 . 2_665 1_455 124.55(10) no
K3 O8 K4 O10 . 2_665 2_665 -107.05(6) no
K3 O8 K4 O11 . 2_665 1_455 -59.28(13) no
K3 O8 K4 O12 . 2_665 2_655 -26.14(5) no
K3 O8 K4 O14 . 2_665 2_665 177.00(5) no
K3 O10 Cr3 O8 1_545 1_545 1_545 96.76(12) no
K3 O10 Cr3 O9 1_545 1_545 1_545 -24.46(14) no
K3 O10 Cr3 O11 1_545 1_545 1_545 -142.62(9) no
K3 O10 K4 O8 1_545 1_545 2_655 -75.31(6) no
K3 O10 K4 O9 1_545 1_545 2_755 127.49(6) no
K3 O10 K4 O11 1_545 1_545 2_755 84.31(6) no
K3 O10 K4 O12 1_545 1_545 . 4.50(6) no
K3 O12 Cr4 O11 . . . -5.33(14) no
K3 O12 Cr4 O13 . . . 115.53(12) no
K3 O12 Cr4 O14 . . . -123.61(11) no
K3 O12 K3 O8 . 2_655 2_655 -75.66(6) no
K3 O12 K3 O12 . 2_655 2_655 0.0000 no
K3 O12 K3 O13 . 2_655 1_455 -13.02(11) no
K3 O12 K3 O14 . 2_655 . 136.82(8) no
K3 O12 K4 O8 . 1_545 2_655 89.79(6) no
K3 O12 K4 O9 . 1_545 2_755 -106.59(6) no
K3 O12 K4 O11 . 1_545 2_755 -75.86(5) no
K3 O12 Cr4 O11 2_655 2_655 2_655 -123.54(6) no
K3 O12 Cr4 O13 2_655 2_655 2_655 115.60(9) no
K3 O12 Cr4 O14 2_655 2_655 2_655 -5.25(9) no
K3 O12 K3 O8 2_655 2_655 2_655 83.66(6) no
K3 O12 K3 O12 2_655 2_655 . 0.0000 no
K3 O12 K3 O13 2_655 2_655 1_455 171.40(7) no
K3 O12 K3 O14 2_655 2_655 . -35.48(7) no
K3 O13 Cr4 O11 2_755 2_755 2_755 8.26(19) no
K3 O13 Cr4 O12 2_755 2_755 2_755 129.17(15) no
K3 O13 Cr4 O14 2_755 2_755 2_755 -111.02(16) no
K3 O14 Cr4 O11 2_655 2_655 2_655 124.56(7) no
K3 O14 Cr4 O12 2_655 2_655 2_655 5.55(9) no
K3 O14 Cr4 O13 2_655 2_655 2_655 -115.50(9) no
K3 O14 K2 O1 2_655 1_545 2_656 -115.54(6) no
K3 O14 K2 O13 2_655 1_545 2_655 110.90(7) no
K3 O14 K4 O8 2_655 2_655 1_545 8.56(8) no
K3 O14 K4 O9 2_655 2_655 1_445 164.14(8) no
K3 O14 K4 O10 2_655 2_655 2_655 -82.19(7) no
K3 O14 K4 O11 2_655 2_655 1_445 -149.63(6) no
K3 O14 K4 O12 2_655 2_655 2_645 -73.92(15) no
K4 O8 Cr3 O9 2_665 2_665 2_665 -125.81(10) no
K4 O8 Cr3 O10 2_665 2_665 2_665 -3.40(12) no
K4 O8 Cr3 O11 2_665 2_665 2_665 118.16(9) no
K4 O8 K3 O6 2_665 2_665 2_675 120.71(6) no
K4 O8 K3 O7 2_665 2_665 2_675 87.79(7) no
K4 O8 K3 O10 2_665 2_665 2_675 -107.72(10) no
K4 O8 K3 O12 2_665 2_665 1_565 -24.40(5) no
K4 O8 K3 O12 2_665 2_665 2_665 -93.62(6) no
K4 O8 K3 O13 2_665 2_665 1_465 -169.53(6) no
K4 O8 K3 O14 2_665 2_665 1_565 6.50(8) no
K4 O9 Cr3 O8 2_765 2_765 2_765 -111.49(8) no
K4 O9 Cr3 O10 2_765 2_765 2_765 126.87(9) no
K4 O9 Cr3 O11 2_765 2_765 2_765 6.21(9) no
K4 O10 Cr3 O8 . . . -128.48(11) no
K4 O10 Cr3 O9 . . . 110.30(11) no
K4 O10 Cr3 O11 . . . -7.86(14) no
K4 O10 K3 O2 . 1_565 2_676 131.24(7) no
K4 O10 K3 O6 . 1_565 . -143.60(5) no
K4 O10 K3 O7 . 1_565 . 174.44(6) no
K4 O11 Cr3 O8 2_765 2_765 2_765 111.69(8) no
K4 O11 Cr3 O9 2_765 2_765 2_765 -6.10(9) no
K4 O11 Cr3 O10 2_765 2_765 2_765 -127.16(8) no
K4 O11 Cr4 O12 2_765 2_765 2_765 -103.64(12) no
K4 O11 Cr4 O13 2_765 2_765 2_765 17.79(15) no
K4 O11 Cr4 O14 2_765 2_765 2_765 138.11(11) no
K4 O14 Cr4 O11 . . . 15.43(12) no
K4 O14 Cr4 O12 . . . 134.44(10) no
K4 O14 Cr4 O13 . . . -104.51(11) no
K4 O14 K2 O3 . 2_665 2_665 -62.51(9) no
K4 O14 K2 O5 . 2_665 2_765 62.23(8) no
K4 O14 K2 O6 . 2_665 2_765 116.94(5) no
K4 O14 K2 O7 . 2_665 2_665 -81.61(6) no
K4 O14 K2 O9 . 2_665 2_765 51.78(5) no
K4 O14 K2 O13 . 2_665 . 125.89(7) no
K4 O14 K3 O8 . 2_655 2_655 -176.73(6) no
K4 O14 K3 O12 . 2_655 . -138.38(9) no
K4 O14 K3 O12 . 2_655 2_655 -97.09(7) no
K4 O14 K3 O13 . 2_655 1_455 -5.81(17) no
O5 K1 O5 K1 . 2_766 2_766 0.0000 no
O5 K1 O5 K1 2_766 2_766 . 0.0000 no
O12 K3 O12 K3 . 2_655 2_655 0.0000 no
O12 K3 O12 K3 2_655 2_655 . 0.0000 no

loop_
_cod_changelog_entry_id
_cod_changelog_entry_author
_cod_changelog_entry_date
_cod_changelog_entry_text
1 'Vaitkus, Antanas' 2024-08-07T12:06:48+03:00
;
 Updated atom labels in the GEOM_ANGLE, GEOM_BOND, GEOM_CONTACT and
 GEOM_TORSION data loops to establish relationships between loop packets
 from different data loops.
;

loop_
_cod_related_entry_id
_cod_related_entry_database
_cod_related_entry_code
1 AMCSD 0009931
